data_7062882
loop_
_publ_author_name
'Mes\'ias-Salazar, \'Angela'
'Rojas, Ren\'e S.'
'Carrillo-Hermosilla, Fernando'
'Mart\'inez, Javier'
'Anti\~nolo, Antonio'
'Trofymchuk, Oleksandra S.'
'Nachtigall, Fabiane M.'
'Santos, Leonardo S.'
'Daniliuc, Constantin G.'

_publ_section_title
;
 Guanidinium iodide salts as single component catalysts for CO2 to epoxide
 fixation
;
_journal_issue 1
_journal_name_full 'New Journal of Chemistry'
_journal_page_first 105
_journal_page_last 111
_journal_paper_doi 10.1039/D3NJ03959E
_journal_volume 48
_journal_year 2024
_chemical_formula_sum 'C36 H60 I2 N6 O2'
_chemical_formula_weight 862.70
_space_group_crystal_system monoclinic
_space_group_IT_number 14
_space_group_name_Hall '-P 2ybc'
_space_group_name_H-M_alt 'P 1 21/c 1'
_atom_sites_solution_hydrogens mixed
_audit_creation_method 'APEX3 v2016.1-0'
_audit_update_record
;
2023-06-05 deposited with the CCDC.	2023-11-16 downloaded from the CCDC.
;
_cell_angle_alpha 90
_cell_angle_beta 113.8630(10)
_cell_angle_gamma 90
_cell_formula_units_Z 2
_cell_length_a 11.8424(2)
_cell_length_b 14.7304(3)
_cell_length_c 12.1460(2)
_cell_measurement_reflns_used 9938
_cell_measurement_temperature 100.(2)
_cell_measurement_theta_max 66.6212
_cell_measurement_theta_min 4.0820
_cell_volume 1937.66(6)
_computing_cell_refinement 'SAINT V8.37A (Bruker AXS Inc., 2015)'
_computing_data_collection 'APEX3 v2016.1-0 (Bruker AXS Inc., 2016)'
_computing_data_reduction 'SAINT V8.37A (Bruker AXS Inc., 2015)'
_computing_molecular_graphics 'APEX3 v2016.1-0 (Bruker AXS Inc., 2016)'
_computing_publication_material 'APEX3 v2016.1-0 (Bruker AXS Inc., 2016)'
_computing_structure_refinement 'SHELXL-2014/7 (Sheldrick, 2014)'
_computing_structure_solution 'SHELXL-2014/7 (Sheldrick, 2014)'
_diffrn_ambient_temperature 100.(2)
_diffrn_detector_area_resol_mean 8.3333
_diffrn_measured_fraction_theta_full 1.000
_diffrn_measured_fraction_theta_max 1.000
_diffrn_measurement_device_type 'Kappa CCD APEXII'
_diffrn_measurement_method 'phi / omega scans'
_diffrn_radiation_monochromator graphite
_diffrn_radiation_type CuK\a
_diffrn_radiation_wavelength 1.54178
_diffrn_reflns_av_R_equivalents 0.0436
_diffrn_reflns_av_unetI/netI 0.0234
_diffrn_reflns_limit_h_max 14
_diffrn_reflns_limit_h_min -14
_diffrn_reflns_limit_k_max 17
_diffrn_reflns_limit_k_min -17
_diffrn_reflns_limit_l_max 14
_diffrn_reflns_limit_l_min -14
_diffrn_reflns_number 25772
_diffrn_reflns_theta_full 66.63
_diffrn_reflns_theta_max 66.63
_diffrn_reflns_theta_min 4.08
_diffrn_source 'fine-focus sealed tube'
_diffrn_source_type 'fine-focus sealed tube'
_exptl_absorpt_coefficient_mu 13.039
_exptl_absorpt_correction_T_max 0.42
_exptl_absorpt_correction_T_min 0.25
_exptl_absorpt_correction_type multi-scan
_exptl_absorpt_process_details
;
Bruker AXS (2014). SADABS, Version 2014/5, Bruker AXS Inc., Madison, Wisconsin,
USA.
;
_exptl_crystal_colour colourless
_exptl_crystal_density_diffrn 1.479
_exptl_crystal_density_method 'not measured'
_exptl_crystal_description prism
_exptl_crystal_F_000 880
_exptl_crystal_size_max 0.220
_exptl_crystal_size_mid 0.180
_exptl_crystal_size_min 0.080
_refine_diff_density_max 0.544
_refine_diff_density_min -0.608
_refine_ls_extinction_method none
_refine_ls_goodness_of_fit_ref 1.073
_refine_ls_hydrogen_treatment mixed
_refine_ls_matrix_type full
_refine_ls_number_parameters 228
_refine_ls_number_reflns 3425
_refine_ls_number_restraints 0
_refine_ls_restrained_S_all 1.073
_refine_ls_R_factor_all 0.0235
_refine_ls_R_factor_gt 0.0224
_refine_ls_shift/su_max 0.001
_refine_ls_shift/su_mean 0.000
_refine_ls_structure_factor_coef Fsqd
_refine_ls_weighting_details 'w=1/[\s^2^(Fo^2^)+(0.0259P)^2^+1.7290P] where P=(Fo^2^+2Fc^2^)/3'
_refine_ls_weighting_scheme calc
_refine_ls_wR_factor_gt 0.0542
_refine_ls_wR_factor_ref 0.0547
_reflns_number_gt 3279
_reflns_number_total 3425
_reflns_threshold_expression 'I > 2\s(I)'
_cod_data_source_file d3nj03959e2.cif
_cod_data_source_block dan9751_1j
_cod_depositor_comments 'Adding full bibliography for 7062881--7062882.cif.'
_cod_database_code 7062882

loop_
_space_group_symop_operation_xyz
'x, y, z'
'-x, y+1/2, -z+1/2'
'-x, -y, -z'
'x, -y-1/2, z-1/2'

loop_
_atom_site_type_symbol
_atom_site_label
_atom_site_fract_x
_atom_site_fract_y
_atom_site_fract_z
_atom_site_U_iso_or_equiv
_atom_site_adp_type
_atom_site_calc_flag
_atom_site_refinement_flags_adp
_atom_site_refinement_flags_occupancy
_atom_site_refinement_flags_posn
_atom_site_occupancy
_atom_site_disorder_assembly
_atom_site_disorder_group
I I1 0.38725(2) 0.47006(2) 0.14152(2) 0.01946(7) Uani d . . . 1 . .
N N1 0.76015(17) 0.58821(13) 0.31969(16) 0.0111(4) Uani d . . . 1 . .
H H1 0.735(3) 0.550(2) 0.269(3) 0.014(7) Uiso d . . . 1 . .
N N2 0.75183(17) 0.74133(13) 0.36871(16) 0.0106(4) Uani d . . . 1 . .
H H2 0.708(2) 0.7838(19) 0.362(2) 0.008(6) Uiso d . . . 1 . .
N N3 0.58923(17) 0.67333(13) 0.21229(16) 0.0114(4) Uani d . . . 1 . .
H H3 0.555(3) 0.624(2) 0.185(2) 0.016(7) Uiso d . . . 1 . .
O O1 0.68868(19) 0.44650(13) 0.15310(17) 0.0246(4) Uani d . . . 1 . .
H H1A 0.624(4) 0.436(3) 0.149(3) 0.039(11) Uiso d . . . 1 . .
H H2A 0.677(4) 0.463(3) 0.081(5) 0.064(14) Uiso d . . . 1 . .
C C1 0.7013(2) 0.66885(14) 0.30147(18) 0.0092(4) Uani d . . . 1 . .
C C11 0.8439(2) 0.55407(14) 0.43410(18) 0.0095(4) Uani d . . . 1 . .
C C12 0.8119(2) 0.55335(14) 0.53052(19) 0.0117(4) Uani d . . . 1 . .
H H12 0.7343 0.577 0.5223 0.014 Uiso calc U . R 1 . .
C C13 0.8939(2) 0.51760(15) 0.64193(18) 0.0126(5) Uani d . . . 1 . .
H H13 0.871 0.5174 0.7084 0.015 Uiso calc U . R 1 . .
C C14 1.0057(2) 0.48325(14) 0.65532(18) 0.0111(4) Uani d . . . 1 . .
H H14 1.0602 0.4599 0.7311 0.013 Uiso calc U . R 1 . .
C C15 1.0413(2) 0.48219(13) 0.55673(18) 0.0090(4) Uani d . . . 1 . .
C C21 0.88430(19) 0.75808(14) 0.44109(18) 0.0099(4) Uani d . . . 1 . .
H H21 0.9317 0.7022 0.4398 0.012 Uiso calc U . R 1 . .
C C22 0.9288(2) 0.83658(15) 0.38630(18) 0.0121(4) Uani d . . . 1 . .
H H22A 0.9175 0.8205 0.3033 0.014 Uiso calc U . R 1 . .
H H22B 0.8788 0.8913 0.3821 0.014 Uiso calc U . R 1 . .
C C23 1.0650(2) 0.85715(16) 0.4618(2) 0.0176(5) Uani d . . . 1 . .
H H23A 1.1158 0.8047 0.4584 0.021 Uiso calc U . R 1 . .
H H23B 1.0904 0.9105 0.4277 0.021 Uiso calc U . R 1 . .
C C24 1.0882(2) 0.87639(16) 0.5926(2) 0.0182(5) Uani d . . . 1 . .
H H24A 1.045 0.9329 0.5969 0.022 Uiso calc U . R 1 . .
H H24B 1.1778 0.8855 0.6401 0.022 Uiso calc U . R 1 . .
C C25 1.0428(2) 0.79814(16) 0.64672(19) 0.0175(5) Uani d . . . 1 . .
H H25A 1.0917 0.7429 0.6499 0.021 Uiso calc U . R 1 . .
H H25B 1.0549 0.8138 0.73 0.021 Uiso calc U . R 1 . .
C C26 0.9063(2) 0.77913(15) 0.57151(18) 0.0132(4) Uani d . . . 1 . .
H H26A 0.8567 0.8327 0.5736 0.016 Uiso calc U . R 1 . .
H H26B 0.8793 0.7269 0.6062 0.016 Uiso calc U . R 1 . .
C C31 0.5272(2) 0.75590(14) 0.14706(18) 0.0109(4) Uani d . . . 1 . .
H H31 0.5633 0.8094 0.2005 0.013 Uiso calc U . R 1 . .
C C32 0.5512(2) 0.76745(18) 0.0342(2) 0.0220(5) Uani d . . . 1 . .
H H32A 0.5212 0.7133 -0.0177 0.026 Uiso calc U . R 1 . .
H H32B 0.6411 0.7731 0.0565 0.026 Uiso calc U . R 1 . .
C C33 0.4849(3) 0.85240(19) -0.0352(2) 0.0276(6) Uani d . . . 1 . .
H H33A 0.5202 0.9071 0.0143 0.033 Uiso calc U . R 1 . .
H H33B 0.4982 0.8577 -0.1103 0.033 Uiso calc U . R 1 . .
C C34 0.3480(2) 0.84755(18) -0.0656(2) 0.0228(5) Uani d . . . 1 . .
H H34A 0.3116 0.7955 -0.1199 0.027 Uiso calc U . R 1 . .
H H34B 0.3074 0.9036 -0.1082 0.027 Uiso calc U . R 1 . .
C C35 0.3247(2) 0.83677(17) 0.0476(2) 0.0208(5) Uani d . . . 1 . .
H H35A 0.2349 0.8315 0.0256 0.025 Uiso calc U . R 1 . .
H H35B 0.355 0.8913 0.0988 0.025 Uiso calc U . R 1 . .
C C36 0.3902(2) 0.75245(18) 0.1186(2) 0.0239(6) Uani d . . . 1 . .
H H36A 0.3781 0.749 0.1945 0.029 Uiso calc U . R 1 . .
H H36B 0.3537 0.6973 0.0708 0.029 Uiso calc U . R 1 . .

loop_
_atom_site_aniso_label
_atom_site_aniso_U_11
_atom_site_aniso_U_22
_atom_site_aniso_U_33
_atom_site_aniso_U_12
_atom_site_aniso_U_13
_atom_site_aniso_U_23
I1 0.01923(10) 0.01010(9) 0.02801(10) -0.00144(5) 0.00848(7) 0.00403(5)
N1 0.0153(9) 0.0086(9) 0.0053(8) 0.0020(7) -0.0002(7) -0.0019(7)
N2 0.0111(9) 0.0073(9) 0.0110(9) 0.0030(7) 0.0019(7) -0.0004(7)
N3 0.0141(9) 0.0053(9) 0.0110(9) -0.0008(7) 0.0011(7) -0.0009(7)
O1 0.0215(10) 0.0282(10) 0.0208(10) -0.0022(8) 0.0051(8) -0.0104(8)
C1 0.0132(11) 0.0077(10) 0.0079(9) 0.0002(8) 0.0053(8) 0.0013(8)
C11 0.0140(10) 0.0040(9) 0.0068(9) -0.0011(8) 0.0004(8) 0.0007(7)
C12 0.0133(11) 0.0082(10) 0.0139(10) -0.0001(8) 0.0058(9) -0.0005(8)
C13 0.0192(12) 0.0113(11) 0.0096(10) -0.0015(8) 0.0082(9) -0.0018(8)
C14 0.0185(11) 0.0085(10) 0.0045(9) -0.0009(8) 0.0029(8) 0.0010(7)
C15 0.0143(10) 0.0036(9) 0.0075(9) -0.0016(8) 0.0028(8) -0.0011(7)
C21 0.0111(11) 0.0086(10) 0.0082(10) -0.0008(8) 0.0021(8) -0.0006(8)
C22 0.0165(11) 0.0119(11) 0.0086(10) -0.0001(8) 0.0059(9) 0.0018(8)
C23 0.0177(12) 0.0188(12) 0.0187(11) -0.0035(9) 0.0098(10) -0.0001(9)
C24 0.0154(12) 0.0198(12) 0.0160(11) -0.0055(9) 0.0029(9) -0.0042(9)
C25 0.0200(12) 0.0196(12) 0.0081(10) -0.0014(9) 0.0009(9) -0.0011(9)
C26 0.0183(12) 0.0134(11) 0.0072(10) -0.0032(8) 0.0046(9) -0.0004(8)
C31 0.0141(11) 0.0073(10) 0.0080(9) 0.0017(8) 0.0012(8) 0.0001(8)
C32 0.0228(13) 0.0260(13) 0.0232(12) 0.0120(10) 0.0155(11) 0.0105(10)
C33 0.0322(15) 0.0343(15) 0.0252(13) 0.0178(12) 0.0208(12) 0.0190(11)
C34 0.0262(13) 0.0231(13) 0.0119(11) 0.0109(10) 0.0002(10) 0.0031(9)
C35 0.0150(12) 0.0208(13) 0.0278(13) 0.0068(9) 0.0098(10) 0.0096(10)
C36 0.0204(13) 0.0211(13) 0.0361(14) 0.0097(10) 0.0177(11) 0.0176(11)

loop_
_atom_type_symbol
_atom_type_description
_atom_type_scat_dispersion_real
_atom_type_scat_dispersion_imag
_atom_type_scat_source
C C 0.0181 0.0091 'International Tables Vol C Tables 4.2.6.8 and 6.1.1.4'
H H 0.0000 0.0000 'International Tables Vol C Tables 4.2.6.8 and 6.1.1.4'
N N 0.0311 0.0180 'International Tables Vol C Tables 4.2.6.8 and 6.1.1.4'
I I -0.3257 6.8362 'International Tables Vol C Tables 4.2.6.8 and 6.1.1.4'
O O 0.0492 0.0322 'International Tables Vol C Tables 4.2.6.8 and 6.1.1.4'

loop_
_geom_angle_atom_site_label_1
_geom_angle_atom_site_label_2
_geom_angle_atom_site_label_3
_geom_angle_site_symmetry_1
_geom_angle_site_symmetry_3
_geom_angle
_geom_angle_publ_flag
C1 N1 C11 . . 125.24(18) ?
C1 N1 H1 . . 119.(2) ?
C11 N1 H1 . . 113.(2) ?
C1 N2 C21 . . 127.25(19) ?
C1 N2 H2 . . 117.0(18) ?
C21 N2 H2 . . 115.1(18) ?
C1 N3 C31 . . 126.37(18) ?
C1 N3 H3 . . 116.5(19) ?
C31 N3 H3 . . 116.7(19) ?
H1A O1 H2A . . 104.(4) ?
N2 C1 N3 . . 120.78(19) ?
N2 C1 N1 . . 122.1(2) ?
N3 C1 N1 . . 117.08(19) ?
C12 C11 C15 . 3_766 121.10(19) ?
C12 C11 N1 . . 120.7(2) ?
C15 C11 N1 3_766 . 118.18(18) ?
C11 C12 C13 . . 120.2(2) ?
C11 C12 H12 . . 119.9 ?
C13 C12 H12 . . 119.9 ?
C14 C13 C12 . . 120.72(19) ?
C14 C13 H13 . . 119.6 ?
C12 C13 H13 . . 119.6 ?
C13 C14 C15 . . 120.54(19) ?
C13 C14 H14 . . 119.7 ?
C15 C14 H14 . . 119.7 ?
C14 C15 C11 . 3_766 122.55(19) ?
C14 C15 C15 . 3_766 119.2(2) ?
C11 C15 C15 3_766 3_766 118.3(2) ?
N2 C21 C26 . . 110.20(17) ?
N2 C21 C22 . . 109.73(17) ?
C26 C21 C22 . . 110.67(17) ?
N2 C21 H21 . . 108.7 ?
C26 C21 H21 . . 108.7 ?
C22 C21 H21 . . 108.7 ?
C23 C22 C21 . . 110.75(17) ?
C23 C22 H22A . . 109.5 ?
C21 C22 H22A . . 109.5 ?
C23 C22 H22B . . 109.5 ?
C21 C22 H22B . . 109.5 ?
H22A C22 H22B . . 108.1 ?
C24 C23 C22 . . 111.36(18) ?
C24 C23 H23A . . 109.4 ?
C22 C23 H23A . . 109.4 ?
C24 C23 H23B . . 109.4 ?
C22 C23 H23B . . 109.4 ?
H23A C23 H23B . . 108.0 ?
C23 C24 C25 . . 111.18(19) ?
C23 C24 H24A . . 109.4 ?
C25 C24 H24A . . 109.4 ?
C23 C24 H24B . . 109.4 ?
C25 C24 H24B . . 109.4 ?
H24A C24 H24B . . 108.0 ?
C26 C25 C24 . . 110.65(18) ?
C26 C25 H25A . . 109.5 ?
C24 C25 H25A . . 109.5 ?
C26 C25 H25B . . 109.5 ?
C24 C25 H25B . . 109.5 ?
H25A C25 H25B . . 108.1 ?
C25 C26 C21 . . 110.61(18) ?
C25 C26 H26A . . 109.5 ?
C21 C26 H26A . . 109.5 ?
C25 C26 H26B . . 109.5 ?
C21 C26 H26B . . 109.5 ?
H26A C26 H26B . . 108.1 ?
N3 C31 C36 . . 110.42(18) ?
N3 C31 C32 . . 110.08(17) ?
C36 C31 C32 . . 111.80(19) ?
N3 C31 H31 . . 108.1 ?
C36 C31 H31 . . 108.1 ?
C32 C31 H31 . . 108.1 ?
C31 C32 C33 . . 110.27(19) ?
C31 C32 H32A . . 109.6 ?
C33 C32 H32A . . 109.6 ?
C31 C32 H32B . . 109.6 ?
C33 C32 H32B . . 109.6 ?
H32A C32 H32B . . 108.1 ?
C34 C33 C32 . . 110.8(2) ?
C34 C33 H33A . . 109.5 ?
C32 C33 H33A . . 109.5 ?
C34 C33 H33B . . 109.5 ?
C32 C33 H33B . . 109.5 ?
H33A C33 H33B . . 108.1 ?
C33 C34 C35 . . 110.7(2) ?
C33 C34 H34A . . 109.5 ?
C35 C34 H34A . . 109.5 ?
C33 C34 H34B . . 109.5 ?
C35 C34 H34B . . 109.5 ?
H34A C34 H34B . . 108.1 ?
C34 C35 C36 . . 111.0(2) ?
C34 C35 H35A . . 109.4 ?
C36 C35 H35A . . 109.4 ?
C34 C35 H35B . . 109.4 ?
C36 C35 H35B . . 109.4 ?
H35A C35 H35B . . 108.0 ?
C31 C36 C35 . . 110.63(19) ?
C31 C36 H36A . . 109.5 ?
C35 C36 H36A . . 109.5 ?
C31 C36 H36B . . 109.5 ?
C35 C36 H36B . . 109.5 ?
H36A C36 H36B . . 108.1 ?

loop_
_geom_bond_atom_site_label_1
_geom_bond_atom_site_label_2
_geom_bond_site_symmetry_2
_geom_bond_distance
_geom_bond_publ_flag
N1 C1 . 1.349(3) ?
N1 C11 . 1.433(3) ?
N1 H1 . 0.80(3) ?
N2 C1 . 1.330(3) ?
N2 C21 . 1.476(3) ?
N2 H2 . 0.80(3) ?
N3 C1 . 1.333(3) ?
N3 C31 . 1.475(3) ?
N3 H3 . 0.83(3) ?
O1 H1A . 0.77(4) ?
O1 H2A . 0.86(5) ?
C11 C12 . 1.369(3) ?
C11 C15 3_766 1.422(3) ?
C12 C13 . 1.410(3) ?
C12 H12 . 0.95 ?
C13 C14 . 1.365(3) ?
C13 H13 . 0.95 ?
C14 C15 . 1.422(3) ?
C14 H14 . 0.95 ?
C15 C11 3_766 1.422(3) ?
C15 C15 3_766 1.429(4) ?
C21 C26 . 1.530(3) ?
C21 C22 . 1.530(3) ?
C21 H21 . 1.0 ?
C22 C23 . 1.528(3) ?
C22 H22A . 0.99 ?
C22 H22B . 0.99 ?
C23 C24 . 1.524(3) ?
C23 H23A . 0.99 ?
C23 H23B . 0.99 ?
C24 C25 . 1.529(3) ?
C24 H24A . 0.99 ?
C24 H24B . 0.99 ?
C25 C26 . 1.527(3) ?
C25 H25A . 0.99 ?
C25 H25B . 0.99 ?
C26 H26A . 0.99 ?
C26 H26B . 0.99 ?
C31 C36 . 1.517(3) ?
C31 C32 . 1.518(3) ?
C31 H31 . 1.0 ?
C32 C33 . 1.535(3) ?
C32 H32A . 0.99 ?
C32 H32B . 0.99 ?
C33 C34 . 1.512(4) ?
C33 H33A . 0.99 ?
C33 H33B . 0.99 ?
C34 C35 . 1.516(3) ?
C34 H34A . 0.99 ?
C34 H34B . 0.99 ?
C35 C36 . 1.531(3) ?
C35 H35A . 0.99 ?
C35 H35B . 0.99 ?
C36 H36A . 0.99 ?
C36 H36B . 0.99 ?

loop_
_geom_hbond_atom_site_label_D
_geom_hbond_atom_site_label_H
_geom_hbond_atom_site_label_A
_geom_hbond_site_symmetry_A
_geom_hbond_distance_DH
_geom_hbond_distance_HA
_geom_hbond_distance_DA
_geom_hbond_angle_DHA
_geom_hbond_publ_flag
N1 H1 O1 . 0.80(3) 2.00(3) 2.790(3) 174.(3) ?
N2 H2 I1 2_655 0.80(3) 2.96(3) 3.7302(19) 163.(2) ?
N3 H3 I1 . 0.83(3) 2.92(3) 3.7097(19) 160.(2) ?
O1 H1A I1 . 0.77(4) 2.81(4) 3.532(2) 158.(4) ?
O1 H2A I1 3_665 0.86(5) 2.69(5) 3.538(2) 172.(4) ?

loop_
_geom_torsion_atom_site_label_1
_geom_torsion_atom_site_label_2
_geom_torsion_atom_site_label_3
_geom_torsion_atom_site_label_4
_geom_torsion_site_symmetry_1
_geom_torsion_site_symmetry_2
_geom_torsion_site_symmetry_3
_geom_torsion_site_symmetry_4
_geom_torsion
_geom_torsion_publ_flag
C21 N2 C1 N3 . . . . -158.24(19) ?
C21 N2 C1 N1 . . . . 21.7(3) ?
C31 N3 C1 N2 . . . . 23.8(3) ?
C31 N3 C1 N1 . . . . -156.19(19) ?
C11 N1 C1 N2 . . . . 32.5(3) ?
C11 N1 C1 N3 . . . . -147.6(2) ?
C1 N1 C11 C12 . . . . 50.1(3) ?
C1 N1 C11 C15 . . . 3_766 -132.3(2) ?
C15 C11 C12 C13 3_766 . . . 1.0(3) ?
N1 C11 C12 C13 . . . . 178.48(19) ?
C11 C12 C13 C14 . . . . -0.1(3) ?
C12 C13 C14 C15 . . . . -0.5(3) ?
C13 C14 C15 C11 . . . 3_766 -179.1(2) ?
C13 C14 C15 C15 . . . 3_766 0.2(4) ?
C1 N2 C21 C26 . . . . -125.7(2) ?
C1 N2 C21 C22 . . . . 112.2(2) ?
N2 C21 C22 C23 . . . . 178.32(17) ?
C26 C21 C22 C23 . . . . 56.5(2) ?
C21 C22 C23 C24 . . . . -55.5(2) ?
C22 C23 C24 C25 . . . . 55.5(3) ?
C23 C24 C25 C26 . . . . -56.1(3) ?
C24 C25 C26 C21 . . . . 57.2(2) ?
N2 C21 C26 C25 . . . . -179.05(18) ?
C22 C21 C26 C25 . . . . -57.5(2) ?
C1 N3 C31 C36 . . . . -142.5(2) ?
C1 N3 C31 C32 . . . . 93.6(2) ?
N3 C31 C32 C33 . . . . 179.0(2) ?
C36 C31 C32 C33 . . . . 55.9(3) ?
C31 C32 C33 C34 . . . . -56.7(3) ?
C32 C33 C34 C35 . . . . 57.6(3) ?
C33 C34 C35 C36 . . . . -57.1(3) ?
N3 C31 C36 C35 . . . . -178.36(19) ?
C32 C31 C36 C35 . . . . -55.4(3) ?
C34 C35 C36 C31 . . . . 55.6(3) ?
